data_1514922
loop_
_publ_author_name
'Lin, Hsiang-Yi'
'Cheng, Pi-Yun'
'Wan, Chin-Feng'
'Wu, An-Tai'

_publ_section_title
;
 A turn-on and reversible fluorescence sensor for zinc ion.
;
_journal_issue 19
_journal_name_full 'The Analyst'
_journal_page_first 4415
_journal_page_last 4417
_journal_paper_doi 10.1039/c2an35752f
_journal_volume 137
_journal_year 2012
_chemical_formula_sum 'C13 H13 N O2'
_chemical_formula_weight 215.24
_chemical_name_systematic
;
?
;
_space_group_IT_number 15
_symmetry_cell_setting monoclinic
_symmetry_space_group_name_Hall '-C 2yc'
_symmetry_space_group_name_H-M 'C 1 2/c 1'
_atom_sites_solution_hydrogens geom
_atom_sites_solution_primary direct
_atom_sites_solution_secondary difmap
_audit_creation_method SHELXL-97
_cell_angle_alpha 90.00
_cell_angle_beta 104.77(5)
_cell_angle_gamma 90.00
_cell_formula_units_Z 8
_cell_length_a 15.982(16)
_cell_length_b 4.957(5)
_cell_length_c 27.97(3)
_cell_measurement_temperature 296(2)
_cell_volume 2143(4)
_computing_structure_refinement 'SHELXL-97 (Sheldrick, 2008)'
_computing_structure_solution 'SHELXS-97 (Sheldrick, 2008)'
_diffrn_ambient_temperature 296(2)
_diffrn_measured_fraction_theta_full 0.969
_diffrn_measured_fraction_theta_max 0.969
_diffrn_radiation_monochromator graphite
_diffrn_radiation_source 'fine-focus sealed tube'
_diffrn_radiation_type MoK\a
_diffrn_radiation_wavelength 0.71073
_diffrn_reflns_av_R_equivalents 0.2121
_diffrn_reflns_av_sigmaI/netI 0.2110
_diffrn_reflns_limit_h_max 21
_diffrn_reflns_limit_h_min -21
_diffrn_reflns_limit_k_max 6
_diffrn_reflns_limit_k_min -6
_diffrn_reflns_limit_l_max 37
_diffrn_reflns_limit_l_min -36
_diffrn_reflns_number 12599
_diffrn_reflns_theta_full 28.29
_diffrn_reflns_theta_max 28.29
_diffrn_reflns_theta_min 1.51
_exptl_absorpt_coefficient_mu 0.090
_exptl_absorpt_correction_T_max 0.990
_exptl_absorpt_correction_T_min 0.940
_exptl_absorpt_correction_type multi-scan
_exptl_crystal_colour yellow
_exptl_crystal_density_diffrn 1.334
_exptl_crystal_density_method 'not measured'
_exptl_crystal_description needle
_exptl_crystal_F_000 820
_exptl_crystal_size_max 0.42
_exptl_crystal_size_mid 0.07
_exptl_crystal_size_min 0.07
_refine_diff_density_max 0.251
_refine_diff_density_min -0.212
_refine_diff_density_rms 0.072
_refine_ls_extinction_coef 0.0082(14)
_refine_ls_extinction_expression Fc^*^=kFc[1+0.001xFc^2^\l^3^/sin(2\q)]^-1/4^
_refine_ls_extinction_method SHELXL
_refine_ls_goodness_of_fit_ref 0.728
_refine_ls_hydrogen_treatment noref
_refine_ls_matrix_type full
_refine_ls_number_parameters 147
_refine_ls_number_reflns 2583
_refine_ls_number_restraints 0
_refine_ls_restrained_S_all 0.728
_refine_ls_R_factor_all 0.2329
_refine_ls_R_factor_gt 0.0689
_refine_ls_shift/su_max 0.000
_refine_ls_shift/su_mean 0.000
_refine_ls_structure_factor_coef Fsqd
_refine_ls_weighting_details 'calc w=1/[\s^2^(Fo^2^)+(0.0891P)^2^+0.0000P] where P=(Fo^2^+2Fc^2^)/3'
_refine_ls_weighting_scheme calc
_refine_ls_wR_factor_gt 0.1477
_refine_ls_wR_factor_ref 0.2033
_reflns_number_gt 705
_reflns_number_total 2583
_reflns_threshold_expression >2sigma(I)
_cod_data_source_file c2an35752f.txt
_cod_data_source_block qwe
_cod_original_cell_volume 2142(3)
_cod_original_sg_symbol_H-M C2/c
_cod_database_code 1514922

loop_
_symmetry_equiv_pos_as_xyz
'x, y, z'
'-x, y, -z+1/2'
'x+1/2, y+1/2, z'
'-x+1/2, y+1/2, -z+1/2'
'-x, -y, -z'
'x, -y, z-1/2'
'-x+1/2, -y+1/2, -z'
'x+1/2, -y+1/2, z-1/2'

loop_
_atom_site_label
_atom_site_type_symbol
_atom_site_fract_x
_atom_site_fract_y
_atom_site_fract_z
_atom_site_U_iso_or_equiv
_atom_site_adp_type
_atom_site_occupancy
_atom_site_symmetry_multiplicity
_atom_site_calc_flag
_atom_site_refinement_flags
O1 O 0.87144(15) 0.6942(5) 1.04965(11) 0.0622(8) Uani 1 1 d .
H1 H 0.9141 0.6069 1.0639 0.093 Uiso 1 1 calc R
O2 O 0.97400(17) 0.5428(5) 0.91402(10) 0.0686(8) Uani 1 1 d .
N1 N 0.8639(2) 0.8106(6) 0.94662(11) 0.0583(9) Uani 1 1 d .
H1A H 0.9168 0.7842 0.9461 0.070 Uiso 1 1 calc R
C1 C 0.8981(3) 0.9415(7) 1.03325(15) 0.0622(11) Uani 1 1 d .
H1B H 0.9591 0.9313 1.0340 0.075 Uiso 1 1 calc R
H1C H 0.8908 1.0850 1.0554 0.075 Uiso 1 1 calc R
C2 C 0.8470(3) 1.0055(7) 0.98202(14) 0.0588(10) Uani 1 1 d .
H2A H 0.7858 1.0042 0.9808 0.071 Uiso 1 1 calc R
H2B H 0.8619 1.1848 0.9731 0.071 Uiso 1 1 calc R
C3 C 0.8047(2) 0.6747(7) 0.91602(14) 0.0524(10) Uani 1 1 d .
H3 H 0.7471 0.7098 0.9150 0.063 Uiso 1 1 calc R
C4 C 0.8230(2) 0.4749(7) 0.88393(13) 0.0495(9) Uani 1 1 d .
C5 C 0.7531(2) 0.3257(7) 0.85183(13) 0.0495(9) Uani 1 1 d .
C6 C 0.6651(2) 0.3662(8) 0.84861(16) 0.0649(11) Uani 1 1 d .
H6 H 0.6493 0.5010 0.8677 0.078 Uiso 1 1 calc R
C7 C 0.6021(3) 0.2162(9) 0.81867(18) 0.0789(13) Uani 1 1 d .
H7 H 0.5445 0.2477 0.8180 0.095 Uiso 1 1 calc R
C8 C 0.6231(3) 0.0159(9) 0.78911(18) 0.0776(13) Uani 1 1 d .
H8 H 0.5799 -0.0846 0.7680 0.093 Uiso 1 1 calc R
C9 C 0.7072(3) -0.0309(8) 0.79143(15) 0.0686(12) Uani 1 1 d .
H9 H 0.7212 -0.1680 0.7721 0.082 Uiso 1 1 calc R
C10 C 0.7743(2) 0.1192(7) 0.82180(14) 0.0544(10) Uani 1 1 d .
C11 C 0.8616(3) 0.0725(8) 0.82324(15) 0.0623(11) Uani 1 1 d .
H11 H 0.8750 -0.0606 0.8030 0.075 Uiso 1 1 calc R
C12 C 0.9264(3) 0.2133(8) 0.85288(15) 0.0628(11) Uani 1 1 d .
H12 H 0.9832 0.1754 0.8525 0.075 Uiso 1 1 calc R
C13 C 0.9098(2) 0.4204(7) 0.88503(14) 0.0533(10) Uani 1 1 d .

loop_
_atom_site_aniso_label
_atom_site_aniso_U_11
_atom_site_aniso_U_22
_atom_site_aniso_U_33
_atom_site_aniso_U_23
_atom_site_aniso_U_13
_atom_site_aniso_U_12
O1 0.0489(14) 0.0545(15) 0.084(2) 0.0125(14) 0.0185(14) -0.0012(13)
O2 0.0498(16) 0.0668(17) 0.085(2) -0.0091(15) 0.0089(14) 0.0073(14)
N1 0.0507(17) 0.0569(19) 0.067(2) -0.0023(17) 0.0144(16) 0.0041(16)
C1 0.065(3) 0.055(2) 0.066(3) -0.007(2) 0.017(2) -0.010(2)
C2 0.065(2) 0.047(2) 0.065(3) -0.010(2) 0.018(2) -0.0023(19)
C3 0.047(2) 0.052(2) 0.056(2) 0.0048(19) 0.0090(18) 0.0053(19)
C4 0.048(2) 0.047(2) 0.055(2) 0.0041(19) 0.0154(18) 0.0073(18)
C5 0.048(2) 0.048(2) 0.052(2) 0.0092(18) 0.0126(18) 0.0032(18)
C6 0.048(2) 0.064(3) 0.083(3) -0.010(2) 0.019(2) 0.005(2)
C7 0.049(2) 0.085(3) 0.100(4) -0.015(3) 0.014(2) -0.004(2)
C8 0.067(3) 0.068(3) 0.092(4) -0.011(2) 0.009(3) -0.003(2)
C9 0.077(3) 0.056(2) 0.070(3) -0.010(2) 0.014(2) 0.005(2)
C10 0.058(2) 0.048(2) 0.057(2) 0.003(2) 0.0143(19) 0.007(2)
C11 0.067(3) 0.055(2) 0.067(3) -0.001(2) 0.022(2) 0.012(2)
C12 0.052(2) 0.068(3) 0.072(3) 0.001(2) 0.023(2) 0.020(2)
C13 0.048(2) 0.051(2) 0.060(3) 0.003(2) 0.0127(19) 0.0099(19)

loop_
_atom_type_symbol
_atom_type_description
_atom_type_scat_dispersion_real
_atom_type_scat_dispersion_imag
_atom_type_scat_source
C C 0.0033 0.0016 'International Tables Vol C Tables 4.2.6.8 and 6.1.1.4'
H H 0.0000 0.0000 'International Tables Vol C Tables 4.2.6.8 and 6.1.1.4'
N N 0.0061 0.0033 'International Tables Vol C Tables 4.2.6.8 and 6.1.1.4'
O O 0.0106 0.0060 'International Tables Vol C Tables 4.2.6.8 and 6.1.1.4'

loop_
_geom_angle_atom_site_label_1
_geom_angle_atom_site_label_2
_geom_angle_atom_site_label_3
_geom_angle
C1 O1 H1 109.5
C3 N1 C2 124.4(3)
C3 N1 H1A 117.8
C2 N1 H1A 117.8
O1 C1 C2 111.1(3)
O1 C1 H1B 109.4
C2 C1 H1B 109.4
O1 C1 H1C 109.4
C2 C1 H1C 109.4
H1B C1 H1C 108.0
N1 C2 C1 111.2(3)
N1 C2 H2A 109.4
C1 C2 H2A 109.4
N1 C2 H2B 109.4
C1 C2 H2B 109.4
H2A C2 H2B 108.0
N1 C3 C4 123.3(4)
N1 C3 H3 118.3
C4 C3 H3 118.3
C13 C4 C3 118.9(4)
C13 C4 C5 121.2(3)
C3 C4 C5 119.9(3)
C6 C5 C10 116.9(4)
C6 C5 C4 124.8(4)
C10 C5 C4 118.3(3)
C7 C6 C5 122.4(4)
C7 C6 H6 118.8
C5 C6 H6 118.8
C6 C7 C8 120.5(4)
C6 C7 H7 119.8
C8 C7 H7 119.8
C9 C8 C7 118.9(4)
C9 C8 H8 120.5
C7 C8 H8 120.5
C8 C9 C10 122.5(4)
C8 C9 H9 118.8
C10 C9 H9 118.8
C9 C10 C11 122.0(4)
C9 C10 C5 118.8(4)
C11 C10 C5 119.1(4)
C12 C11 C10 122.4(4)
C12 C11 H11 118.8
C10 C11 H11 118.8
C11 C12 C13 121.5(4)
C11 C12 H12 119.3
C13 C12 H12 119.3
O2 C13 C4 123.2(3)
O2 C13 C12 119.3(3)
C4 C13 C12 117.6(4)

loop_
_geom_bond_atom_site_label_1
_geom_bond_atom_site_label_2
_geom_bond_distance
O1 C1 1.413(4)
O1 H1 0.8200
O2 C13 1.286(4)
N1 C3 1.292(4)
N1 C2 1.457(4)
N1 H1A 0.8600
C1 C2 1.492(5)
C1 H1B 0.9700
C1 H1C 0.9700
C2 H2A 0.9700
C2 H2B 0.9700
C3 C4 1.417(5)
C3 H3 0.9300
C4 C13 1.406(5)
C4 C5 1.446(5)
C5 C6 1.401(5)
C5 C10 1.418(5)
C6 C7 1.355(5)
C6 H6 0.9300
C7 C8 1.387(6)
C7 H7 0.9300
C8 C9 1.350(6)
C8 H8 0.9300
C9 C10 1.399(5)
C9 H9 0.9300
C10 C11 1.405(6)
C11 C12 1.345(5)
C11 H11 0.9300
C12 C13 1.433(5)
C12 H12 0.9300
